data_7150664
loop_
_publ_author_name
'Wang, Ruibing'
'Bardelang, David'
'Waite, M\'elanie'
'Udachin, Konstantin A.'
'Leek, Donald M.'
'Yu, Kui'
'Ratcliffe, Christopher I.'
'Ripmeester, John A.'

_publ_section_title
;
 Inclusion complexes of coumarin in cucurbiturils
;
_journal_issue 11
_journal_name_full 'Organic &amp; Biomolecular Chemistry'
_journal_page_first 2435
_journal_page_last 2439
_journal_paper_doi 10.1039/b903057c
_journal_volume 7
_journal_year 2009
_chemical_formula_sum 'C66 H60.8 N32 O20.4'
_chemical_formula_weight 1628.67
_chemical_name_common cucurbit[8]uril
_chemical_name_systematic
;
?
;
_space_group_IT_number 88
_symmetry_cell_setting tetragonal
_symmetry_space_group_name_Hall '-I 4ad'
_symmetry_space_group_name_H-M 'I 41/a :2'
_atom_sites_solution_hydrogens geom
_atom_sites_solution_primary direct
_atom_sites_solution_secondary difmap
_audit_creation_method SHELXL-97
_cell_angle_alpha 90.00
_cell_angle_beta 90.00
_cell_angle_gamma 90.00
_cell_formula_units_Z 8
_cell_length_a 28.3633(9)
_cell_length_b 28.3633(9)
_cell_length_c 21.8616(16)
_cell_measurement_temperature 100.0(1)
_cell_volume 17587.1(15)
_computing_cell_refinement 'SAINT (Bruker, 2006)'
_computing_data_collection 'APEX2 (Bruker, 2006)'
_computing_data_reduction 'SAINT (Bruker, 2006)'
_computing_molecular_graphics 'ATOMS V.5.0'
_computing_publication_material 'SHELXL-97 (Sheldrick, 1997)'
_computing_structure_refinement 'SHELXL-97 (Sheldrick, 1997)'
_computing_structure_solution 'SHELXS-97 (Sheldrick, 1990)'
_diffrn_ambient_temperature 100.0(1)
_diffrn_measured_fraction_theta_full 0.985
_diffrn_measured_fraction_theta_max 0.985
_diffrn_radiation_monochromator graphite
_diffrn_radiation_source 'fine-focus sealed tube'
_diffrn_radiation_type MoK\a
_diffrn_radiation_wavelength 0.71070
_diffrn_reflns_av_R_equivalents 0.0623
_diffrn_reflns_av_sigmaI/netI 0.0195
_diffrn_reflns_limit_h_max 31
_diffrn_reflns_limit_h_min -31
_diffrn_reflns_limit_k_max 31
_diffrn_reflns_limit_k_min -31
_diffrn_reflns_limit_l_max 24
_diffrn_reflns_limit_l_min -23
_diffrn_reflns_number 226081
_diffrn_reflns_theta_full 23.31
_diffrn_reflns_theta_max 23.31
_diffrn_reflns_theta_min 1.86
_diffrn_standards_number 0
_exptl_absorpt_coefficient_mu 0.095
_exptl_absorpt_correction_T_max 0.9858
_exptl_absorpt_correction_T_min 0.9673
_exptl_absorpt_correction_type multi-scan
_exptl_absorpt_process_details sadabs
_exptl_crystal_density_diffrn 1.230
_exptl_crystal_density_method 'not measured'
_exptl_crystal_F_000 6752
_exptl_crystal_size_max 0.35
_exptl_crystal_size_mid 0.25
_exptl_crystal_size_min 0.15
_refine_diff_density_max 0.672
_refine_diff_density_min -0.486
_refine_diff_density_rms 0.082
_refine_ls_extinction_coef 0.00104(13)
_refine_ls_extinction_expression Fc^*^=kFc[1+0.001xFc^2^\l^3^/sin(2\q)]^-1/4^
_refine_ls_extinction_method SHELXL
_refine_ls_goodness_of_fit_ref 1.507
_refine_ls_hydrogen_treatment constr
_refine_ls_matrix_type full
_refine_ls_number_parameters 554
_refine_ls_number_reflns 6281
_refine_ls_number_restraints 420
_refine_ls_restrained_S_all 1.595
_refine_ls_R_factor_all 0.0900
_refine_ls_R_factor_gt 0.0793
_refine_ls_shift/su_max 0.001
_refine_ls_shift/su_mean 0.000
_refine_ls_structure_factor_coef Fsqd
_refine_ls_weighting_details 'calc w=1/[\s^2^(Fo^2^)+(0.1196P)^2^+8.4743P] where P=(Fo^2^+2Fc^2^)/3'
_refine_ls_weighting_scheme calc
_refine_ls_wR_factor_gt 0.2292
_refine_ls_wR_factor_ref 0.2368
_reflns_number_gt 5390
_reflns_number_total 6281
_reflns_threshold_expression >2sigma(I)
_cod_data_source_file b903057c.txt
_cod_data_source_block david11
_cod_original_sg_symbol_H-M I4(1)/a
_cod_original_formula_sum 'C66 H60.80 N32 O20.40'
_cod_database_code 7150664

loop_
_symmetry_equiv_pos_as_xyz
'x, y, z'
'-x+1/2, -y, z+1/2'
'-y+3/4, x+1/4, z+1/4'
'y+3/4, -x+3/4, z+3/4'
'x+1/2, y+1/2, z+1/2'
'-x+1, -y+1/2, z+1'
'-y+5/4, x+3/4, z+3/4'
'y+5/4, -x+5/4, z+5/4'
'-x, -y, -z'
'x-1/2, y, -z-1/2'
'y-3/4, -x-1/4, -z-1/4'
'-y-3/4, x-3/4, -z-3/4'
'-x+1/2, -y+1/2, -z+1/2'
'x, y+1/2, -z'
'y-1/4, -x+1/4, -z+1/4'
'-y-1/4, x-1/4, -z-1/4'

loop_
_atom_site_label
_atom_site_type_symbol
_atom_site_fract_x
_atom_site_fract_y
_atom_site_fract_z
_atom_site_U_iso_or_equiv
_atom_site_adp_type
_atom_site_occupancy
_atom_site_symmetry_multiplicity
_atom_site_calc_flag
_atom_site_refinement_flags
_atom_site_disorder_assembly
_atom_site_disorder_group
O1 O 0.54895(9) 0.31140(8) 0.23215(12) 0.0552(7) Uani 1 1 d . . .
O2 O 0.69991(7) 0.42446(8) 0.09606(9) 0.0374(5) Uani 1 1 d . . .
O3 O 0.59780(8) 0.34887(8) 0.38006(10) 0.0453(6) Uani 1 1 d D . .
O4 O 0.75127(7) 0.45414(7) 0.24454(8) 0.0310(5) Uani 1 1 d . . .
O5 O 0.69123(7) 0.29419(7) 0.49066(9) 0.0360(5) Uani 1 1 d . . .
O6 O 0.84768(7) 0.40165(8) 0.35563(9) 0.0380(5) Uani 1 1 d . . .
O7 O 0.77500(7) 0.18471(7) 0.49832(9) 0.0349(5) Uani 1 1 d . . .
O8 O 0.93360(7) 0.29401(8) 0.37120(11) 0.0430(6) Uani 1 1 d . . .
N1 N 0.58280(9) 0.27226(9) 0.07224(12) 0.0375(7) Uani 1 1 d . . .
N2 N 0.64473(9) 0.31608(8) 0.01958(11) 0.0317(6) Uani 1 1 d . . .
N3 N 0.56891(9) 0.33990(9) 0.13722(12) 0.0363(6) Uani 1 1 d . . .
N4 N 0.62994(9) 0.38353(8) 0.08454(10) 0.0301(6) Uani 1 1 d . . .
N5 N 0.57717(8) 0.38701(9) 0.21743(11) 0.0339(6) Uani 1 1 d . . .
N6 N 0.63754(8) 0.43149(8) 0.16379(10) 0.0292(6) Uani 1 1 d . . .
N7 N 0.60987(9) 0.41083(9) 0.31468(11) 0.0364(6) Uani 1 1 d . . .
N8 N 0.67118(8) 0.45456(8) 0.26087(10) 0.0284(6) Uani 1 1 d . . .
N9 N 0.65668(8) 0.40335(9) 0.39520(11) 0.0304(6) Uani 1 1 d . . .
N10 N 0.71873(8) 0.44482(8) 0.34070(10) 0.0283(6) Uani 1 1 d . . .
N11 N 0.71483(8) 0.36884(8) 0.46191(11) 0.0293(6) Uani 1 1 d . . .
N12 N 0.77731(8) 0.41043(8) 0.40705(10) 0.0287(6) Uani 1 1 d . . .
N13 N 0.76840(8) 0.31851(8) 0.49784(11) 0.0314(6) Uani 1 1 d . . .
N14 N 0.83054(8) 0.36067(8) 0.44403(11) 0.0313(6) Uani 1 1 d . . .
N15 N 0.82076(8) 0.25158(8) 0.50388(11) 0.0318(6) Uani 1 1 d . . .
N16 N 0.88444(8) 0.29519(8) 0.45458(11) 0.0315(6) Uani 1 1 d . . .
C1 C 0.60564(10) 0.28351(10) 0.01458(14) 0.0341(7) Uani 1 1 d . . .
H1 H 0.5824 0.2938 -0.0171 0.041 Uiso 1 1 calc R . .
C2 C 0.54819(11) 0.30230(11) 0.10094(16) 0.0420(8) Uani 1 1 d . . .
H2A H 0.5278 0.2828 0.1276 0.050 Uiso 1 1 calc R . .
H2B H 0.5280 0.3164 0.0689 0.050 Uiso 1 1 calc R . .
C3 C 0.58343(10) 0.38426(10) 0.11077(13) 0.0324(7) Uani 1 1 d . . .
H3 H 0.5595 0.3965 0.0812 0.039 Uiso 1 1 calc R . .
C4 C 0.63923(12) 0.36634(10) 0.02308(13) 0.0336(7) Uani 1 1 d . . .
H4A H 0.6129 0.3759 -0.0039 0.040 Uiso 1 1 calc R . .
H4B H 0.6683 0.3815 0.0075 0.040 Uiso 1 1 calc R . .
C5 C 0.65985(10) 0.41413(10) 0.11332(13) 0.0295(7) Uani 1 1 d . . .
C6 C 0.58876(10) 0.41719(10) 0.16684(13) 0.0303(7) Uani 1 1 d . . .
H6 H 0.5670 0.4448 0.1643 0.036 Uiso 1 1 calc R . .
C7 C 0.56335(11) 0.34305(11) 0.19848(15) 0.0375(8) Uani 1 1 d . . .
C8 C 0.56772(10) 0.40503(13) 0.27840(13) 0.0375(8) Uani 1 1 d . . .
H8A H 0.5516 0.4359 0.2749 0.045 Uiso 1 1 calc R . .
H8B H 0.5461 0.3831 0.2997 0.045 Uiso 1 1 calc R . .
C9 C 0.63870(10) 0.45304(10) 0.31202(12) 0.0288(7) Uani 1 1 d . . .
H9 H 0.6193 0.4824 0.3149 0.035 Uiso 1 1 calc R . .
C10 C 0.65742(11) 0.46949(10) 0.20029(12) 0.0292(7) Uani 1 1 d . . .
H10A H 0.6853 0.4824 0.1789 0.035 Uiso 1 1 calc R . .
H10B H 0.6339 0.4951 0.2039 0.035 Uiso 1 1 calc R . .
C11 C 0.71706(10) 0.45142(9) 0.27812(12) 0.0265(7) Uani 1 1 d . . .
C12 C 0.67189(10) 0.44721(10) 0.36797(12) 0.0277(7) Uani 1 1 d . . .
H12 H 0.6690 0.4742 0.3972 0.033 Uiso 1 1 calc R . .
C13 C 0.61934(10) 0.38406(11) 0.36441(13) 0.0330(7) Uani 1 1 d . . .
C14 C 0.66873(11) 0.38980(11) 0.45714(13) 0.0341(7) Uani 1 1 d . . .
H14A H 0.6674 0.4180 0.4837 0.041 Uiso 1 1 calc R . .
H14B H 0.6450 0.3671 0.4723 0.041 Uiso 1 1 calc R . .
C15 C 0.75750(10) 0.39701(10) 0.46549(12) 0.0284(7) Uani 1 1 d . . .
H15 H 0.7533 0.4249 0.4930 0.034 Uiso 1 1 calc R . .
C16 C 0.76119(10) 0.45232(10) 0.37477(13) 0.0302(7) Uani 1 1 d . . .
H16A H 0.7558 0.4779 0.4048 0.036 Uiso 1 1 calc R . .
H16B H 0.7863 0.4629 0.3464 0.036 Uiso 1 1 calc R . .
C17 C 0.82098(10) 0.39193(10) 0.39782(13) 0.0307(7) Uani 1 1 d . . .
C18 C 0.79449(10) 0.36246(10) 0.49078(12) 0.0284(7) Uani 1 1 d . . .
H18 H 0.8076 0.3736 0.5307 0.034 Uiso 1 1 calc R . .
C19 C 0.72170(10) 0.32444(10) 0.48417(12) 0.0296(7) Uani 1 1 d . . .
C20 C 0.78548(11) 0.28041(10) 0.53468(14) 0.0335(7) Uani 1 1 d . . .
H20A H 0.7586 0.2601 0.5465 0.040 Uiso 1 1 calc R . .
H20B H 0.7993 0.2934 0.5726 0.040 Uiso 1 1 calc R . .
C21 C 0.87036(11) 0.26364(10) 0.50293(14) 0.0324(7) Uani 1 1 d . . .
H21 H 0.8813 0.2752 0.5438 0.039 Uiso 1 1 calc R . .
C22 C 0.87774(10) 0.34584(10) 0.45797(15) 0.0346(8) Uani 1 1 d . . .
H22A H 0.8859 0.3566 0.4997 0.041 Uiso 1 1 calc R . .
H22B H 0.8997 0.3613 0.4291 0.041 Uiso 1 1 calc R . .
C23 C 0.91336(10) 0.27458(11) 0.41360(14) 0.0330(7) Uani 1 1 d . . .
C24 C 0.81318(11) 0.20494(10) 0.49398(12) 0.0298(7) Uani 1 1 d . . .
O1A O 0.6683(3) 0.18534(18) 0.2584(2) 0.1033(15) Uani 0.551(3) 1 d PDU A 22
O2A O 0.5957(3) 0.2018(2) 0.2542(3) 0.1185(18) Uani 0.551(3) 1 d PDU A 22
C1A C 0.71859(17) 0.22949(15) 0.3254(2) 0.0830(16) Uani 0.551(3) 1 d PGDU A 22
C2A C 0.76303(19) 0.23644(18) 0.3506(2) 0.0946(18) Uani 0.551(3) 1 d PGDU A 22
H2A1 H 0.7677 0.2602 0.3807 0.114 Uiso 0.551(3) 1 calc PR A 22
C3A C 0.80071(17) 0.2086(2) 0.3319(3) 0.099(2) Uani 0.551(3) 1 d PGDU A 22
H3A H 0.8311 0.2134 0.3491 0.119 Uiso 0.551(3) 1 calc PR A 22
C4A C 0.7939(2) 0.17388(19) 0.2879(3) 0.094(2) Uani 0.551(3) 1 d PGDU A 22
H4A1 H 0.8197 0.1549 0.2751 0.113 Uiso 0.551(3) 1 calc PR A 22
C5A C 0.7495(2) 0.16693(16) 0.2627(2) 0.0899(17) Uani 0.551(3) 1 d PGDU A 22
H5A H 0.7449 0.1432 0.2327 0.108 Uiso 0.551(3) 1 calc PR A 22
C6A C 0.71182(19) 0.19473(16) 0.2815(2) 0.0867(18) Uani 0.551(3) 1 d PGDU A 22
C7A C 0.6334(3) 0.2188(3) 0.2660(3) 0.112(2) Uani 0.551(3) 1 d PDU A 22
C8A C 0.6354(3) 0.2483(3) 0.3166(4) 0.100(2) Uani 0.551(3) 1 d PDU A 22
H8A1 H 0.6076 0.2619 0.3333 0.121 Uiso 0.551(3) 1 calc PR A 22
C9A C 0.6786(3) 0.2573(3) 0.3417(3) 0.0832(17) Uani 0.551(3) 1 d PDU A 22
H9A H 0.6821 0.2823 0.3703 0.100 Uiso 0.551(3) 1 calc PR A 22
O1B O 0.6800(3) 0.22965(19) 0.3406(3) 0.1033(15) Uani 0.449(3) 1 d PDU A 23
O2B O 0.60632(7) 0.25106(18) 0.33856(19) 0.1185(18) Uani 0.449(3) 1 d PDU A 23
C1B C 0.7141(2) 0.19232(18) 0.2536(3) 0.0830(16) Uani 0.449(3) 1 d PGDU A 23
C2B C 0.7534(2) 0.1723(2) 0.2258(3) 0.0946(18) Uani 0.449(3) 1 d PGDU A 23
H2B1 H 0.7513 0.1607 0.1852 0.114 Uiso 0.449(3) 1 calc PR A 23
C3B C 0.7958(2) 0.1692(2) 0.2575(3) 0.099(2) Uani 0.449(3) 1 d PGDU A 23
H3B H 0.8226 0.1555 0.2386 0.119 Uiso 0.449(3) 1 calc PR A 23
C4B C 0.7989(2) 0.1862(3) 0.3171(3) 0.094(2) Uani 0.449(3) 1 d PGDU A 23
H4B1 H 0.8278 0.1841 0.3387 0.113 Uiso 0.449(3) 1 calc PR A 23
C5B C 0.7596(3) 0.2062(3) 0.3449(2) 0.0899(17) Uani 0.449(3) 1 d PGDU A 23
H5B H 0.7617 0.2178 0.3855 0.108 Uiso 0.449(3) 1 calc PR A 23
C6B C 0.7173(2) 0.2093(2) 0.3131(3) 0.0867(18) Uani 0.449(3) 1 d PGDU A 23
C7B C 0.64065(15) 0.2424(3) 0.3069(3) 0.112(2) Uani 0.449(3) 1 d PDU A 23
C8B C 0.6314(4) 0.2157(4) 0.2548(5) 0.100(2) Uani 0.449(3) 1 d PDU A 23
H8B1 H 0.6000 0.2103 0.2412 0.121 Uiso 0.449(3) 1 calc PR A 23
C9B C 0.6700(4) 0.1969(3) 0.2234(4) 0.0832(17) Uani 0.449(3) 1 d PDU A 23
H9B H 0.6668 0.1873 0.1820 0.100 Uiso 0.449(3) 1 calc PR A 23
O1W O 0.5768(4) 0.2807(4) 0.4562(5) 0.058(3) Uani 0.20 1 d PD . .
H1W H 0.5519 0.3039 0.4629 0.069 Uiso 0.20 1 d PD . .
H1Y H 0.5807 0.2745 0.4125 0.069 Uiso 0.20 1 d PD . .

loop_
_atom_site_aniso_label
_atom_site_aniso_U_11
_atom_site_aniso_U_22
_atom_site_aniso_U_33
_atom_site_aniso_U_23
_atom_site_aniso_U_13
_atom_site_aniso_U_12
O1 0.0610(15) 0.0442(14) 0.0603(15) 0.0151(12) 0.0091(12) -0.0093(12)
O2 0.0369(12) 0.0454(12) 0.0298(11) -0.0051(9) 0.0081(9) -0.0049(9)
O3 0.0423(12) 0.0523(14) 0.0413(13) 0.0055(10) 0.0032(10) -0.0146(10)
O4 0.0332(11) 0.0355(11) 0.0244(10) 0.0029(8) 0.0037(8) -0.0041(9)
O5 0.0357(11) 0.0322(11) 0.0402(12) -0.0008(9) 0.0058(9) -0.0031(9)
O6 0.0334(11) 0.0459(12) 0.0345(11) 0.0011(9) 0.0046(9) -0.0024(9)
O7 0.0402(12) 0.0291(11) 0.0354(11) 0.0021(8) 0.0031(9) -0.0054(9)
O8 0.0316(11) 0.0451(13) 0.0523(13) -0.0025(11) 0.0094(10) -0.0056(10)
N1 0.0339(14) 0.0300(14) 0.0485(15) -0.0058(11) 0.0071(12) -0.0032(11)
N2 0.0372(14) 0.0249(12) 0.0328(13) -0.0024(10) 0.0005(11) -0.0001(10)
N3 0.0313(13) 0.0342(14) 0.0433(15) -0.0116(11) 0.0089(11) -0.0079(11)
N4 0.0373(13) 0.0312(13) 0.0219(12) -0.0043(10) 0.0042(10) -0.0039(10)
N5 0.0328(13) 0.0402(14) 0.0288(13) 0.0015(11) -0.0029(11) -0.0056(11)
N6 0.0298(13) 0.0332(13) 0.0246(12) -0.0060(10) 0.0027(10) -0.0037(10)
N7 0.0340(14) 0.0497(15) 0.0255(13) 0.0043(11) 0.0004(10) -0.0075(12)
N8 0.0294(13) 0.0338(13) 0.0219(12) 0.0005(10) 0.0000(10) 0.0014(10)
N9 0.0274(12) 0.0382(14) 0.0256(12) 0.0038(10) 0.0004(10) 0.0008(10)
N10 0.0284(12) 0.0352(13) 0.0213(12) 0.0003(10) 0.0019(10) 0.0000(10)
N11 0.0263(12) 0.0321(13) 0.0295(13) 0.0042(10) 0.0028(10) 0.0015(10)
N12 0.0254(12) 0.0360(13) 0.0247(12) 0.0014(10) -0.0004(10) -0.0020(10)
N13 0.0307(13) 0.0263(13) 0.0371(14) 0.0023(10) -0.0005(10) -0.0023(10)
N14 0.0286(13) 0.0292(13) 0.0362(14) 0.0013(11) 0.0025(10) 0.0014(10)
N15 0.0315(13) 0.0290(13) 0.0349(13) -0.0021(10) 0.0014(10) -0.0003(11)
N16 0.0283(12) 0.0269(13) 0.0394(14) 0.0006(11) 0.0002(11) -0.0001(10)
C1 0.0284(15) 0.0301(16) 0.0438(17) -0.0075(13) -0.0039(13) 0.0041(12)
C2 0.0316(16) 0.0340(17) 0.060(2) -0.0139(15) 0.0085(15) -0.0043(13)
C3 0.0352(16) 0.0310(16) 0.0310(16) -0.0022(13) -0.0023(13) 0.0045(13)
C4 0.0505(18) 0.0275(15) 0.0229(14) 0.0006(12) 0.0028(13) 0.0026(13)
C5 0.0353(16) 0.0268(15) 0.0264(15) 0.0000(12) 0.0016(13) 0.0058(12)
C6 0.0254(15) 0.0337(16) 0.0318(15) -0.0022(13) -0.0021(12) 0.0028(12)
C7 0.0345(16) 0.0340(17) 0.0441(19) -0.0004(15) 0.0025(14) 0.0040(13)
C8 0.0273(15) 0.057(2) 0.0279(15) -0.0028(14) 0.0025(13) -0.0054(14)
C9 0.0278(15) 0.0348(16) 0.0237(14) -0.0010(12) 0.0042(12) 0.0035(12)
C10 0.0369(16) 0.0275(15) 0.0231(14) 0.0001(12) -0.0027(12) -0.0025(12)
C11 0.0299(15) 0.0243(14) 0.0253(14) -0.0010(11) 0.0019(12) -0.0019(12)
C12 0.0302(15) 0.0328(15) 0.0201(14) -0.0005(12) 0.0030(12) 0.0041(12)
C13 0.0331(16) 0.0373(17) 0.0285(16) -0.0018(13) 0.0050(13) -0.0006(13)
C14 0.0339(16) 0.0427(17) 0.0257(15) 0.0038(13) 0.0067(12) 0.0026(13)
C15 0.0339(16) 0.0274(15) 0.0238(14) -0.0021(11) -0.0010(12) -0.0006(12)
C16 0.0320(15) 0.0309(15) 0.0277(14) 0.0018(12) -0.0006(12) -0.0024(12)
C17 0.0348(16) 0.0305(16) 0.0269(15) -0.0078(12) 0.0017(13) -0.0058(13)
C18 0.0335(15) 0.0287(15) 0.0229(14) -0.0027(12) -0.0009(12) -0.0014(12)
C19 0.0328(16) 0.0321(16) 0.0240(14) -0.0034(12) 0.0033(12) 0.0002(13)
C20 0.0372(16) 0.0264(15) 0.0368(17) 0.0005(13) 0.0038(13) 0.0016(13)
C21 0.0336(16) 0.0302(16) 0.0334(16) -0.0025(12) -0.0022(13) -0.0007(13)
C22 0.0294(16) 0.0264(15) 0.0479(18) -0.0005(13) -0.0010(14) -0.0020(12)
C23 0.0254(15) 0.0339(16) 0.0396(17) -0.0079(14) -0.0019(13) -0.0046(13)
C24 0.0382(17) 0.0295(16) 0.0218(14) 0.0022(12) 0.0012(12) -0.0005(13)
O1A 0.159(3) 0.064(3) 0.087(3) -0.003(2) -0.010(3) -0.011(3)
O2A 0.156(4) 0.097(4) 0.102(4) 0.039(3) -0.018(3) -0.027(3)
C1A 0.135(3) 0.047(3) 0.066(3) 0.022(3) -0.011(3) 0.000(3)
C2A 0.168(4) 0.068(4) 0.048(3) 0.008(3) -0.035(3) 0.034(4)
C3A 0.160(5) 0.070(4) 0.067(4) 0.014(3) -0.023(4) 0.035(4)
C4A 0.171(4) 0.063(4) 0.050(5) 0.024(3) -0.025(4) 0.030(4)
C5A 0.165(4) 0.038(3) 0.067(4) 0.012(3) -0.005(3) 0.003(4)
C6A 0.144(4) 0.053(4) 0.063(4) 0.010(3) -0.002(3) -0.007(3)
C7A 0.144(4) 0.101(5) 0.091(5) -0.041(4) -0.032(4) -0.007(4)
C8A 0.110(4) 0.109(5) 0.082(4) -0.005(3) 0.021(3) -0.046(4)
C9A 0.133(4) 0.063(4) 0.054(3) -0.006(3) -0.012(3) -0.013(3)
O1B 0.159(3) 0.064(3) 0.087(3) -0.003(2) -0.010(3) -0.011(3)
O2B 0.156(4) 0.097(4) 0.102(4) 0.039(3) -0.018(3) -0.027(3)
C1B 0.135(3) 0.047(3) 0.066(3) 0.022(3) -0.011(3) 0.000(3)
C2B 0.168(4) 0.068(4) 0.048(3) 0.008(3) -0.035(3) 0.034(4)
C3B 0.160(5) 0.070(4) 0.067(4) 0.014(3) -0.023(4) 0.035(4)
C4B 0.171(4) 0.063(4) 0.050(5) 0.024(3) -0.025(4) 0.030(4)
C5B 0.165(4) 0.038(3) 0.067(4) 0.012(3) -0.005(3) 0.003(4)
C6B 0.144(4) 0.053(4) 0.063(4) 0.010(3) -0.002(3) -0.007(3)
C7B 0.144(4) 0.101(5) 0.091(5) -0.041(4) -0.032(4) -0.007(4)
C8B 0.110(4) 0.109(5) 0.082(4) -0.005(3) 0.021(3) -0.046(4)
C9B 0.133(4) 0.063(4) 0.054(3) -0.006(3) -0.012(3) -0.013(3)
O1W 0.080(8) 0.045(7) 0.049(7) 0.021(5) -0.022(6) -0.029(6)

loop_
_atom_type_symbol
_atom_type_description
_atom_type_scat_dispersion_real
_atom_type_scat_dispersion_imag
_atom_type_scat_source
C C 0.0033 0.0016 'International Tables Vol C Tables 4.2.6.8 and 6.1.1.4'
H H 0.0000 0.0000 'International Tables Vol C Tables 4.2.6.8 and 6.1.1.4'
N N 0.0061 0.0033 'International Tables Vol C Tables 4.2.6.8 and 6.1.1.4'
O O 0.0106 0.0060 'International Tables Vol C Tables 4.2.6.8 and 6.1.1.4'

loop_
_geom_angle_atom_site_label_1
_geom_angle_atom_site_label_2
_geom_angle_atom_site_label_3
_geom_angle
_geom_angle_site_symmetry_1
_geom_angle_site_symmetry_3
_geom_angle_publ_flag
C23 N1 C2 121.9(3) 13_655 . ?
C23 N1 C1 112.0(2) 13_655 . ?
C2 N1 C1 123.4(3) . . ?
C24 N2 C4 122.7(2) 13_655 . ?
C24 N2 C1 112.0(2) 13_655 . ?
C4 N2 C1 123.7(2) . . ?
C7 N3 C3 111.9(2) . . ?
C7 N3 C2 122.8(3) . . ?
C3 N3 C2 122.4(3) . . ?
C5 N4 C3 112.1(2) . . ?
C5 N4 C4 121.7(2) . . ?
C3 N4 C4 122.7(2) . . ?
C7 N5 C6 112.0(2) . . ?
C7 N5 C8 123.0(3) . . ?
C6 N5 C8 122.6(3) . . ?
C5 N6 C6 112.4(2) . . ?
C5 N6 C10 122.1(2) . . ?
C6 N6 C10 123.7(2) . . ?
C13 N7 C8 122.8(3) . . ?
C13 N7 C9 112.5(2) . . ?
C8 N7 C9 122.6(2) . . ?
C11 N8 C10 122.2(2) . . ?
C11 N8 C9 113.1(2) . . ?
C10 N8 C9 123.0(2) . . ?
C13 N9 C12 111.9(2) . . ?
C13 N9 C14 122.4(2) . . ?
C12 N9 C14 122.9(2) . . ?
C11 N10 C16 121.6(2) . . ?
C11 N10 C12 111.6(2) . . ?
C16 N10 C12 123.2(2) . . ?
C19 N11 C14 122.5(2) . . ?
C19 N11 C15 111.7(2) . . ?
C14 N11 C15 122.2(2) . . ?
C17 N12 C15 112.5(2) . . ?
C17 N12 C16 121.9(2) . . ?
C15 N12 C16 121.4(2) . . ?
C19 N13 C20 122.9(2) . . ?
C19 N13 C18 111.3(2) . . ?
C20 N13 C18 122.2(2) . . ?
C17 N14 C22 122.0(2) . . ?
C17 N14 C18 111.0(2) . . ?
C22 N14 C18 121.3(2) . . ?
C24 N15 C21 112.5(2) . . ?
C24 N15 C20 120.8(2) . . ?
C21 N15 C20 122.8(2) . . ?
C23 N16 C21 112.8(2) . . ?
C23 N16 C22 122.9(2) . . ?
C21 N16 C22 122.7(2) . . ?
N2 C1 N1 114.6(2) . . ?
N2 C1 C21 103.5(2) . 13_655 ?
N1 C1 C21 102.8(2) . 13_655 ?
N1 C2 N3 113.3(3) . . ?
N4 C3 N3 114.1(2) . . ?
N4 C3 C6 103.6(2) . . ?
N3 C3 C6 103.7(2) . . ?
N2 C4 N4 113.7(2) . . ?
O2 C5 N6 126.1(3) . . ?
O2 C5 N4 125.6(3) . . ?
N6 C5 N4 108.3(2) . . ?
N5 C6 N6 115.0(2) . . ?
N5 C6 C3 103.2(2) . . ?
N6 C6 C3 103.1(2) . . ?
O1 C7 N3 125.7(3) . . ?
O1 C7 N5 125.3(3) . . ?
N3 C7 N5 109.0(3) . . ?
N7 C8 N5 113.0(2) . . ?
N8 C9 N7 114.4(2) . . ?
N8 C9 C12 103.0(2) . . ?
N7 C9 C12 102.8(2) . . ?
N8 C10 N6 113.0(2) . . ?
O4 C11 N8 126.3(3) . . ?
O4 C11 N10 125.3(3) . . ?
N8 C11 N10 108.5(2) . . ?
N9 C12 N10 113.6(2) . . ?
N9 C12 C9 103.6(2) . . ?
N10 C12 C9 103.6(2) . . ?
O3 C13 N7 125.8(3) . . ?
O3 C13 N9 125.2(3) . . ?
N7 C13 N9 108.9(3) . . ?
N11 C14 N9 113.1(2) . . ?
N12 C15 N11 114.9(2) . . ?
N12 C15 C18 102.7(2) . . ?
N11 C15 C18 103.7(2) . . ?
N10 C16 N12 113.3(2) . . ?
O6 C17 N12 126.0(3) . . ?
O6 C17 N14 125.3(3) . . ?
N12 C17 N14 108.7(2) . . ?
N14 C18 N13 113.8(2) . . ?
N14 C18 C15 104.5(2) . . ?
N13 C18 C15 103.7(2) . . ?
O5 C19 N11 125.9(3) . . ?
O5 C19 N13 124.8(3) . . ?
N11 C19 N13 109.3(2) . . ?
N13 C20 N15 113.3(2) . . ?
N16 C21 N15 115.2(2) . . ?
N16 C21 C1 103.5(2) . 13_655 ?
N15 C21 C1 103.1(2) . 13_655 ?
N14 C22 N16 113.7(2) . . ?
O8 C23 N16 126.5(3) . . ?
O8 C23 N1 124.9(3) . 13_655 ?
N16 C23 N1 108.6(3) . 13_655 ?
O7 C24 N15 125.6(3) . . ?
O7 C24 N2 125.6(3) . 13_655 ?
N15 C24 N2 108.7(3) . 13_655 ?
C6A O1A C7A 118.1(6) . . ?
C2A C1A C6A 120.0 . . ?
C2A C1A C9A 122.9(4) . . ?
C6A C1A C9A 117.1(4) . . ?
C3A C2A C1A 120.0 . . ?
C4A C3A C2A 120.0 . . ?
C3A C4A C5A 120.0 . . ?
C6A C5A C4A 120.0 . . ?
O1A C6A C5A 118.6(4) . . ?
O1A C6A C1A 121.3(4) . . ?
C5A C6A C1A 120.0 . . ?
O2A C7A O1A 109.7(8) . . ?
O2A C7A C8A 116.8(8) . . ?
O1A C7A C8A 118.7(7) . . ?
C9A C8A C7A 118.0(8) . . ?
C8A C9A C1A 120.6(7) . . ?
C6B O1B C7B 120.5(6) . . ?
C2B C1B C6B 120.0 . . ?
C2B C1B C9B 122.7(5) . . ?
C6B C1B C9B 117.3(5) . . ?
C1B C2B C3B 120.0 . . ?
C4B C3B C2B 120.0 . . ?
C3B C4B C5B 120.0 . . ?
C4B C5B C6B 120.0 . . ?
O1B C6B C5B 118.9(5) . . ?
O1B C6B C1B 121.1(5) . . ?
C5B C6B C1B 120.0 . . ?
O2B C7B O1B 113.1(6) . . ?
O2B C7B C8B 115.0(6) . . ?
O1B C7B C8B 116.3(7) . . ?
C7B C8B C9B 117.5(8) . . ?
C8B C9B C1B 119.7(8) . . ?

loop_
_geom_bond_atom_site_label_1
_geom_bond_atom_site_label_2
_geom_bond_distance
_geom_bond_site_symmetry_2
_geom_bond_publ_flag
O1 C7 1.231(4) . ?
O2 C5 1.233(4) . ?
O3 C13 1.219(4) . ?
O4 C11 1.219(3) . ?
O5 C19 1.226(4) . ?
O6 C17 1.225(4) . ?
O7 C24 1.229(4) . ?
O8 C23 1.222(4) . ?
N1 C23 1.368(4) 13_655 ?
N1 C2 1.443(4) . ?
N1 C1 1.453(4) . ?
N2 C24 1.367(4) 13_655 ?
N2 C4 1.436(4) . ?
N2 C1 1.448(4) . ?
N3 C7 1.351(4) . ?
N3 C3 1.445(4) . ?
N3 C2 1.453(4) . ?
N4 C5 1.367(4) . ?
N4 C3 1.439(4) . ?
N4 C4 1.453(4) . ?
N5 C7 1.371(4) . ?
N5 C6 1.437(4) . ?
N5 C8 1.453(4) . ?
N6 C5 1.364(4) . ?
N6 C6 1.443(4) . ?
N6 C10 1.455(4) . ?
N7 C13 1.353(4) . ?
N7 C8 1.444(4) . ?
N7 C9 1.451(4) . ?
N8 C11 1.358(4) . ?
N8 C10 1.444(4) . ?
N8 C9 1.450(4) . ?
N9 C13 1.369(4) . ?
N9 C12 1.445(4) . ?
N9 C14 1.448(4) . ?
N10 C11 1.382(4) . ?
N10 C16 1.432(4) . ?
N10 C12 1.458(4) . ?
N11 C19 1.364(4) . ?
N11 C14 1.440(4) . ?
N11 C15 1.453(4) . ?
N12 C17 1.360(4) . ?
N12 C15 1.447(4) . ?
N12 C16 1.456(4) . ?
N13 C19 1.368(4) . ?
N13 C20 1.432(4) . ?
N13 C18 1.458(4) . ?
N14 C17 1.371(4) . ?
N14 C22 1.436(4) . ?
N14 C18 1.447(4) . ?
N15 C24 1.358(4) . ?
N15 C21 1.448(4) . ?
N15 C20 1.457(4) . ?
N16 C23 1.348(4) . ?
N16 C21 1.441(4) . ?
N16 C22 1.451(4) . ?
C1 C21 1.549(4) 13_655 ?
C3 C6 1.548(4) . ?
C9 C12 1.552(4) . ?
C15 C18 1.539(4) . ?
C21 C1 1.549(4) 13_655 ?
C23 N1 1.368(4) 13_655 ?
C24 N2 1.367(4) 13_655 ?
O1A C6A 1.361(8) . ?
O1A C7A 1.381(10) . ?
O2A C7A 1.200(10) . ?
C1A C2A 1.3900 . ?
C1A C6A 1.3900 . ?
C1A C9A 1.426(9) . ?
C2A C3A 1.3900 . ?
C3A C4A 1.3900 . ?
C4A C5A 1.3900 . ?
C5A C6A 1.3900 . ?
C7A C8A 1.388(11) . ?
C8A C9A 1.368(11) . ?
O1B C6B 1.346(9) . ?
O1B C7B 1.385(9) . ?
O2B C7B 1.2199(11) . ?
C1B C2B 1.3900 . ?
C1B C6B 1.3900 . ?
C1B C9B 1.422(10) . ?
C2B C3B 1.3900 . ?
C3B C4B 1.3900 . ?
C4B C5B 1.3900 . ?
C5B C6B 1.3900 . ?
C7B C8B 1.393(11) . ?
C8B C9B 1.398(13) . ?
